data_1569682
loop_
_publ_author_name
'Alessi, Dario'
'Del Mestre, Pierfrancesco'
'Aneggi, Eleonora'
'Ballico, Maurizio'
'Beltrami, Antonio P.'
'Busato, Marta'
'Cesselli, Daniela'
'Heidecker, Alexandra A.'
'Zuccaccia, Daniele'
'Baratta, Walter'

_publ_section_title
;
 Cyclometalated C^N diphosphine ruthenium catalysts for Oppenauer-type
 oxidation/transfer hydrogenation reactions and cytotoxic activity
;
_journal_issue 18
_journal_name_full 'Catalysis Science &amp; Technology'
_journal_page_first 5267
_journal_page_last 5279
_journal_paper_doi 10.1039/D3CY00676J
_journal_volume 13
_journal_year 2023
_chemical_compound_source 'see text'
_chemical_formula_moiety 'C41 H39 N O2 P2 Ru'
_chemical_formula_sum 'C41 H39 N O2 P2 Ru'
_chemical_formula_weight 740.74
_space_group_IT_number 14
_space_group_name_Hall '-P 2yn'
_space_group_name_H-M_alt 'P 1 21/n 1'
_symmetry_cell_setting monoclinic
_symmetry_Int_Tables_number 14
_symmetry_space_group_name_Hall '-P 2yn'
_symmetry_space_group_name_H-M 'P 1 21/n 1'
_atom_sites_solution_hydrogens geom
_atom_sites_solution_primary iterative
_atom_sites_solution_secondary difmap
_audit_update_record
;
2023-04-03 deposited with the CCDC.	2023-08-16 downloaded from the CCDC.
;
_cell_angle_alpha 90
_cell_angle_beta 90.761(4)
_cell_angle_gamma 90
_cell_formula_units_Z 4
_cell_length_a 9.8638(10)
_cell_length_b 17.891(2)
_cell_length_c 19.013(2)
_cell_measurement_reflns_used 9222
_cell_measurement_temperature 100
_cell_measurement_theta_max 28.2731
_cell_measurement_theta_min 2.4263
_cell_volume 3355.0(6)
_computing_cell_refinement 'SAINT (Bruker, 2019)'
_computing_data_collection 'APEX 4 Control Software (Bruker, 2021)'
_computing_data_reduction 'SAINT (Bruker, 2019)'
_computing_molecular_graphics 'PLATON (Spek, 2011)'
_computing_publication_material 'PLATON (Spek, 2011), enCIFer (Allen, 2004)'
_computing_structure_refinement 'SHELXL (Sheldrick, 2018), SHELXLE (Huebschle, 2011)'
_computing_structure_solution 'SHELXT (Sheldrick, 2015)'
_diffrn_ambient_temperature 100
_diffrn_detector ' Bruker Photon II CPAD '
_diffrn_detector_area_resol_mean 7.5
_diffrn_measured_fraction_theta_full 1.000
_diffrn_measured_fraction_theta_max 0.999
_diffrn_measurement_device ' \k-geometry diffractometer '
_diffrn_measurement_device_type ' Bruker D8 Venture '
_diffrn_measurement_method ' phi- and omega-rotation '
_diffrn_radiation_monochromator 'Helios optic'
_diffrn_radiation_probe x-ray
_diffrn_radiation_source 'IMS microsource'
_diffrn_radiation_type MoK\a
_diffrn_radiation_wavelength 0.71073
_diffrn_reflns_av_R_equivalents 0.0769
_diffrn_reflns_av_unetI/netI 0.0288
_diffrn_reflns_limit_h_max 12
_diffrn_reflns_limit_h_min -12
_diffrn_reflns_limit_k_max 23
_diffrn_reflns_limit_k_min -23
_diffrn_reflns_limit_l_max 24
_diffrn_reflns_limit_l_min -24
_diffrn_reflns_number 106782
_diffrn_reflns_reduction_process
;
;
_diffrn_reflns_theta_full 25.24
_diffrn_reflns_theta_max 27.48
_diffrn_reflns_theta_min 2.28
_exptl_absorpt_coefficient_mu 0.601
_exptl_absorpt_correction_T_max 0.7043
_exptl_absorpt_correction_T_min 0.6692
_exptl_absorpt_correction_type multi-scan
_exptl_absorpt_process_details 'SADABS 2016/2, Bruker, 2016'
_exptl_crystal_colour orange
_exptl_crystal_density_diffrn 1.467
_exptl_crystal_density_method 'Not Measured'
_exptl_crystal_description fragment
_exptl_crystal_F_000 1528
_exptl_crystal_size_max 0.222
_exptl_crystal_size_mid 0.164
_exptl_crystal_size_min 0.050
_refine_diff_density_max 0.449
_refine_diff_density_min -0.464
_refine_diff_density_rms 0.069
_refine_ls_extinction_method none
_refine_ls_goodness_of_fit_ref 1.041
_refine_ls_hydrogen_treatment constr
_refine_ls_matrix_type full
_refine_ls_number_parameters 425
_refine_ls_number_reflns 7691
_refine_ls_number_restraints 0
_refine_ls_restrained_S_all 1.041
_refine_ls_R_factor_all 0.0320
_refine_ls_R_factor_gt 0.0273
_refine_ls_shift/su_max 0.001
_refine_ls_shift/su_mean 0.000
_refine_ls_structure_factor_coef Fsqd
_refine_ls_weighting_details 'W=1/[\S^2^(FO^2^)+(0.0262P)^2^+3.6827P] WHERE P=(FO^2^+2FC^2^)/3'
_refine_ls_weighting_scheme calc
_refine_ls_wR_factor_gt 0.0676
_refine_ls_wR_factor_ref 0.0704
_reflns_number_gt 6956
_reflns_number_total 7691
_reflns_threshold_expression I>2\s(I)
_cod_data_source_file d3cy00676j2.cif
_cod_data_source_block mo_barwa34_0m
_cod_depositor_comments 'Adding full bibliography for 1569680--1569683.cif.'
_cod_original_sg_symbol_H-M 'P 21/n'
_cod_database_code 1569682

loop_
_space_group_symop_id
_space_group_symop_operation_xyz
1 x,y,z
2 1/2-x,1/2+y,1/2-z
3 -x,-y,-z
4 1/2+x,1/2-y,1/2+z

loop_
_atom_site_aniso_label
_atom_site_aniso_U_11
_atom_site_aniso_U_22
_atom_site_aniso_U_33
_atom_site_aniso_U_23
_atom_site_aniso_U_13
_atom_site_aniso_U_12
Ru1 0.0122(1) 0.0135(1) 0.0129(1) -0.0006(1) -0.0001(1) -0.0005(1)
P1 0.0139(2) 0.0149(2) 0.0132(2) 0.0003(2) 0.0001(2) 0.0000(2)
P2 0.0152(2) 0.0145(2) 0.0140(2) 0.0004(2) -0.0006(2) -0.0006(2)
O1 0.0164(6) 0.0215(7) 0.0166(6) -0.0016(5) 0.0002(5) -0.0029(5)
O2 0.0175(6) 0.0215(7) 0.0160(6) -0.0028(5) -0.0002(5) -0.0029(5)
N1 0.0179(8) 0.0176(8) 0.0155(7) -0.0017(6) -0.0006(6) 0.0013(6)
C1 0.0189(9) 0.0204(9) 0.0175(9) -0.0001(7) 0.0019(7) -0.0001(7)
C2 0.0242(11) 0.0468(14) 0.0216(10) -0.0085(9) 0.0070(8) -0.0061(10)
C3 0.0202(9) 0.0227(10) 0.0210(9) -0.0015(8) 0.0002(7) 0.0021(7)
C4 0.0252(10) 0.0269(11) 0.0278(11) -0.0044(8) -0.0020(8) 0.0087(8)
C5 0.0395(13) 0.0159(10) 0.0375(12) -0.0027(9) -0.0061(10) 0.0065(9)
C6 0.0324(11) 0.0173(10) 0.0274(10) -0.0009(8) -0.0051(9) -0.0040(8)
C7 0.0236(9) 0.0161(9) 0.0131(8) -0.0016(7) -0.0042(7) -0.0018(7)
C8 0.0194(9) 0.0190(9) 0.0141(8) 0.0001(7) -0.0028(7) -0.0040(7)
C9 0.0267(10) 0.0231(10) 0.0225(10) 0.0022(8) -0.0018(8) -0.0079(8)
C10 0.0223(10) 0.0366(12) 0.0227(10) 0.0011(9) 0.0006(8) -0.0124(9)
C11 0.0161(9) 0.0390(12) 0.0222(10) -0.0002(9) 0.0016(7) -0.0046(8)
C12 0.0188(9) 0.0258(10) 0.0179(9) 0.0004(8) -0.0004(7) -0.0001(8)
C13 0.0153(8) 0.0198(9) 0.0132(8) 0.0003(7) -0.0015(6) -0.0017(7)
C14 0.0218(9) 0.0154(9) 0.0145(8) -0.0010(7) -0.0008(7) 0.0006(7)
C15 0.0197(10) 0.0237(10) 0.0302(11) 0.0032(8) 0.0001(8) -0.0002(8)
C16 0.0249(11) 0.0241(11) 0.0428(13) 0.0056(9) -0.0048(9) 0.0068(8)
C17 0.0371(12) 0.0189(10) 0.0261(10) 0.0057(8) -0.0009(9) 0.0043(9)
C18 0.0298(11) 0.0202(10) 0.0216(10) 0.0029(8) 0.0060(8) -0.0013(8)
C19 0.0209(9) 0.0201(9) 0.0175(9) 0.0014(7) 0.0016(7) 0.0033(7)
C20 0.0161(8) 0.0156(9) 0.0176(9) -0.0003(7) -0.0016(7) 0.0006(7)
C21 0.0216(9) 0.0235(10) 0.0164(9) 0.0007(7) -0.0025(7) -0.0006(7)
C22 0.0249(10) 0.0273(11) 0.0204(9) -0.0034(8) -0.0055(8) 0.0000(8)
C23 0.0172(9) 0.0267(10) 0.0282(10) -0.0015(8) -0.0040(8) -0.0058(8)
C24 0.0229(10) 0.0322(11) 0.0230(10) 0.0015(8) 0.0024(8) -0.0067(8)
C25 0.0224(10) 0.0226(10) 0.0170(9) -0.0001(7) -0.0015(7) -0.0013(8)
C26 0.0192(9) 0.0193(9) 0.0158(8) 0.0001(7) 0.0034(7) 0.0013(7)
C27 0.0238(10) 0.0176(9) 0.0166(9) -0.0022(7) 0.0023(7) 0.0008(7)
C28 0.0200(9) 0.0180(9) 0.0207(9) -0.0013(7) 0.0010(7) 0.0040(7)
C29 0.0204(9) 0.0161(9) 0.0173(9) -0.0016(7) 0.0007(7) -0.0014(7)
C30 0.0184(9) 0.0147(8) 0.0178(9) 0.0026(7) 0.0008(7) 0.0029(7)
C31 0.0198(9) 0.0193(9) 0.0202(9) 0.0000(7) -0.0002(7) 0.0004(7)
C32 0.0185(9) 0.0206(10) 0.0278(10) 0.0040(8) 0.0043(8) 0.0013(7)
C33 0.0238(10) 0.0287(11) 0.0222(10) 0.0076(8) 0.0057(8) 0.0067(8)
C34 0.0293(11) 0.0392(12) 0.0161(9) 0.0024(9) -0.0008(8) -0.0006(9)
C35 0.0246(10) 0.0324(11) 0.0193(9) 0.0005(8) -0.0010(8) -0.0049(8)
C36 0.0161(8) 0.0193(9) 0.0158(8) 0.0028(7) -0.0009(7) 0.0004(7)
C37 0.0235(10) 0.0194(9) 0.0252(10) 0.0001(8) -0.0019(8) 0.0016(8)
C38 0.0240(10) 0.0262(11) 0.0320(11) 0.0037(9) -0.0031(8) 0.0086(8)
C39 0.0199(10) 0.0321(12) 0.0326(11) 0.0025(9) -0.0093(8) 0.0035(8)
C40 0.0272(11) 0.0250(11) 0.0370(12) -0.0021(9) -0.0142(9) -0.0014(9)
C41 0.0214(10) 0.0197(10) 0.0293(10) -0.0006(8) -0.0065(8) 0.0023(8)

loop_
_atom_site_label
_atom_site_type_symbol
_atom_site_thermal_displace_type
_atom_site_fract_x
_atom_site_fract_y
_atom_site_fract_z
_atom_site_occupancy
_atom_site_U_iso_or_equiv
_atom_site_calc_flag
_atom_site_refinement_flags
_atom_site_disorder_assembly
_atom_site_disorder_group
Ru1 Ru Uani 0.39411(2) 0.29604(2) 0.44958(2) 1.000 0.0128(1) d . . .
P1 P Uani 0.35003(5) 0.26887(3) 0.33716(2) 1.000 0.0140(1) d . . .
P2 P Uani 0.47607(5) 0.18075(3) 0.47878(2) 1.000 0.0146(1) d . . .
O1 O Uani 0.21140(13) 0.27568(8) 0.51728(7) 1.000 0.0182(4) d . . .
O2 O Uani 0.39463(13) 0.32653(8) 0.56299(7) 1.000 0.0183(4) d . . .
N1 N Uani 0.32093(16) 0.40565(9) 0.43662(8) 1.000 0.0170(4) d . . .
C1 C Uani 0.2721(2) 0.30572(11) 0.56844(10) 1.000 0.0189(5) d . . .
C2 C Uani 0.1989(2) 0.31800(14) 0.63608(11) 1.000 0.0308(7) d . . .
C3 C Uani 0.1909(2) 0.42660(11) 0.44443(10) 1.000 0.0213(5) d . . .
C4 C Uani 0.1504(2) 0.50026(12) 0.43884(11) 1.000 0.0267(6) d . . .
C5 C Uani 0.2481(2) 0.55419(12) 0.42653(12) 1.000 0.0310(7) d . . .
C6 C Uani 0.3810(2) 0.53317(11) 0.41838(11) 1.000 0.0258(6) d . . .
C7 C Uani 0.4159(2) 0.45745(10) 0.42243(9) 1.000 0.0176(5) d . . .
C8 C Uani 0.55144(19) 0.42651(11) 0.40948(9) 1.000 0.0175(5) d . . .
C9 C Uani 0.6598(2) 0.47224(12) 0.38996(11) 1.000 0.0241(6) d . . .
C10 C Uani 0.7835(2) 0.44138(13) 0.37310(11) 1.000 0.0272(6) d . . .
C11 C Uani 0.7994(2) 0.36389(13) 0.37626(11) 1.000 0.0258(6) d . . .
C12 C Uani 0.6916(2) 0.31851(12) 0.39597(10) 1.000 0.0208(5) d . . .
C13 C Uani 0.56425(18) 0.34729(10) 0.41425(9) 1.000 0.0161(5) d . . .
C14 C Uani 0.32326(19) 0.35322(10) 0.28377(9) 1.000 0.0172(5) d . . .
C15 C Uani 0.1948(2) 0.38455(12) 0.27433(11) 1.000 0.0245(6) d . . .
C16 C Uani 0.1777(2) 0.45160(12) 0.23869(13) 1.000 0.0307(7) d . . .
C17 C Uani 0.2896(2) 0.48875(12) 0.21228(11) 1.000 0.0274(6) d . . .
C18 C Uani 0.4165(2) 0.45871(11) 0.22132(11) 1.000 0.0238(6) d . . .
C19 C Uani 0.4341(2) 0.39130(11) 0.25649(10) 1.000 0.0195(5) d . . .
C20 C Uani 0.19237(19) 0.21747(10) 0.31864(10) 1.000 0.0165(5) d . . .
C21 C Uani 0.1495(2) 0.20260(11) 0.24948(10) 1.000 0.0205(5) d . . .
C22 C Uani 0.0267(2) 0.16723(12) 0.23614(11) 1.000 0.0243(6) d . . .
C23 C Uani -0.0555(2) 0.14652(12) 0.29201(11) 1.000 0.0241(6) d . . .
C24 C Uani -0.0138(2) 0.16046(12) 0.36033(11) 1.000 0.0260(6) d . . .
C25 C Uani 0.1099(2) 0.19601(11) 0.37387(10) 1.000 0.0207(6) d . . .
C26 C Uani 0.47368(19) 0.22103(11) 0.28022(10) 1.000 0.0181(5) d . . .
C27 C Uani 0.4890(2) 0.13618(11) 0.28564(10) 1.000 0.0193(5) d . . .
C28 C Uani 0.5560(2) 0.10581(11) 0.35265(10) 1.000 0.0196(5) d . . .
C29 C Uani 0.46323(19) 0.10168(10) 0.41725(10) 1.000 0.0179(5) d . . .
C30 C Uani 0.38890(19) 0.13993(10) 0.55500(10) 1.000 0.0170(5) d . . .
C31 C Uani 0.2796(2) 0.09159(11) 0.54711(10) 1.000 0.0198(5) d . . .
C32 C Uani 0.2161(2) 0.06137(11) 0.60528(11) 1.000 0.0223(6) d . . .
C33 C Uani 0.2588(2) 0.08094(12) 0.67269(11) 1.000 0.0249(6) d . . .
C34 C Uani 0.3644(2) 0.13061(13) 0.68124(11) 1.000 0.0282(6) d . . .
C35 C Uani 0.4306(2) 0.15930(13) 0.62302(11) 1.000 0.0254(6) d . . .
C36 C Uani 0.65141(19) 0.17359(11) 0.51211(10) 1.000 0.0171(5) d . . .
C37 C Uani 0.7240(2) 0.10687(11) 0.51246(11) 1.000 0.0227(6) d . . .
C38 C Uani 0.8546(2) 0.10352(12) 0.53963(12) 1.000 0.0274(6) d . . .
C39 C Uani 0.9150(2) 0.16773(13) 0.56766(12) 1.000 0.0283(6) d . . .
C40 C Uani 0.8419(2) 0.23377(13) 0.56868(12) 1.000 0.0299(7) d . . .
C41 C Uani 0.7118(2) 0.23699(11) 0.54119(11) 1.000 0.0235(6) d . . .
H2A H Uiso 0.23268 0.36373 0.65864 1.000 0.0460 c RU . .
H2B H Uiso 0.21476 0.27534 0.66745 1.000 0.0460 c RU . .
H2C H Uiso 0.10153 0.32297 0.62635 1.000 0.0460 c RU . .
H3 H Uiso 0.12487 0.38949 0.45411 1.000 0.0260 c RU . .
H4 H Uiso 0.05777 0.51365 0.44333 1.000 0.0320 c RU . .
H5 H Uiso 0.22330 0.60543 0.42373 1.000 0.0370 c RU . .
H6 H Uiso 0.44866 0.56978 0.41006 1.000 0.0310 c RU . .
H9 H Uiso 0.64818 0.52492 0.38831 1.000 0.0290 c RU . .
H10 H Uiso 0.85672 0.47244 0.35952 1.000 0.0330 c RU . .
H11 H Uiso 0.88414 0.34204 0.36492 1.000 0.0310 c RU . .
H12 H Uiso 0.70478 0.26592 0.39711 1.000 0.0250 c RU . .
H15 H Uiso 0.11786 0.35958 0.29258 1.000 0.0290 c RU . .
H16 H Uiso 0.08947 0.47208 0.23237 1.000 0.0370 c RU . .
H17 H Uiso 0.27831 0.53480 0.18803 1.000 0.0330 c RU . .
H18 H Uiso 0.49313 0.48423 0.20336 1.000 0.0290 c RU . .
H19 H Uiso 0.52254 0.37093 0.26202 1.000 0.0230 c RU . .
H21 H Uiso 0.20513 0.21688 0.21134 1.000 0.0250 c RU . .
H22 H Uiso -0.00133 0.15714 0.18910 1.000 0.0290 c RU . .
H23 H Uiso -0.14015 0.12284 0.28303 1.000 0.0290 c RU . .
H24 H Uiso -0.06944 0.14580 0.39832 1.000 0.0310 c RU . .
H25 H Uiso 0.13779 0.20559 0.42103 1.000 0.0250 c RU . .
H26A H Uiso 0.44941 0.23304 0.23081 1.000 0.0220 c RU . .
H26B H Uiso 0.56381 0.24344 0.28984 1.000 0.0220 c RU . .
H27A H Uiso 0.39769 0.11358 0.28110 1.000 0.0230 c RU . .
H27B H Uiso 0.54241 0.11890 0.24503 1.000 0.0230 c RU . .
H28A H Uiso 0.63490 0.13781 0.36466 1.000 0.0230 c RU . .
H28B H Uiso 0.59086 0.05503 0.34285 1.000 0.0230 c RU . .
H29A H Uiso 0.48454 0.05517 0.44336 1.000 0.0220 c RU . .
H29B H Uiso 0.36809 0.09794 0.40038 1.000 0.0220 c RU . .
H31 H Uiso 0.24774 0.07904 0.50123 1.000 0.0240 c RU . .
H32 H Uiso 0.14331 0.02717 0.59897 1.000 0.0270 c RU . .
H33 H Uiso 0.21552 0.06024 0.71256 1.000 0.0300 c RU . .
H34 H Uiso 0.39218 0.14537 0.72721 1.000 0.0340 c RU . .
H35 H Uiso 0.50491 0.19242 0.62963 1.000 0.0310 c RU . .
H37 H Uiso 0.68316 0.06295 0.49374 1.000 0.0270 c RU . .
H38 H Uiso 0.90307 0.05765 0.53923 1.000 0.0330 c RU . .
H39 H Uiso 1.00517 0.16611 0.58580 1.000 0.0340 c RU . .
H40 H Uiso 0.88180 0.27740 0.58854 1.000 0.0360 c RU . .
H41 H Uiso 0.66311 0.28279 0.54212 1.000 0.0280 c RU . .

loop_
_atom_type_symbol
_atom_type_description
_atom_type_scat_dispersion_real
_atom_type_scat_dispersion_imag
_atom_type_scat_source
C C 0.0033 0.0016 ' International Tables Vol C Tables 4.2.6.8 and 6.1.1.4'
H H 0.0000 0.0000 ' International Tables Vol C Tables 4.2.6.8 and 6.1.1.4'
N N 0.0061 0.0033 ' International Tables Vol C Tables 4.2.6.8 and 6.1.1.4'
O O 0.0106 0.0060 ' International Tables Vol C Tables 4.2.6.8 and 6.1.1.4'
P P 0.1023 0.0942 ' International Tables Vol C Tables 4.2.6.8 and 6.1.1.4'
Ru Ru -1.2594 0.8363 ' International Tables Vol C Tables 4.2.6.8 and 6.1.1.4'

loop_
_geom_angle_atom_site_label_1
_geom_angle_atom_site_label_2
_geom_angle_atom_site_label_3
_geom_angle
_geom_angle_site_symmetry_1
_geom_angle_site_symmetry_2
_geom_angle_site_symmetry_3
_geom_angle_publ_flag
P1 Ru1 P2 95.75(2) . . . yes
P1 Ru1 O1 111.37(4) . . . yes
P1 Ru1 O2 168.81(4) . . . yes
P1 Ru1 N1 91.65(5) . . . yes
P1 Ru1 C13 86.15(5) . . . yes
P2 Ru1 O1 89.91(4) . . . yes
P2 Ru1 O2 89.40(4) . . . yes
P2 Ru1 N1 172.57(5) . . . yes
P2 Ru1 C13 101.34(5) . . . yes
O1 Ru1 O2 58.57(5) . . . yes
O1 Ru1 N1 86.67(6) . . . yes
O1 Ru1 C13 158.29(6) . . . yes
O2 Ru1 N1 83.18(6) . . . yes
O2 Ru1 C13 102.61(6) . . . yes
N1 Ru1 C13 79.89(7) . . . yes
Ru1 P1 C14 112.07(6) . . . yes
Ru1 P1 C20 116.54(6) . . . yes
Ru1 P1 C26 122.68(6) . . . yes
C14 P1 C20 100.97(8) . . . yes
C14 P1 C26 98.50(8) . . . yes
C20 P1 C26 102.66(9) . . . yes
Ru1 P2 C29 121.30(6) . . . yes
Ru1 P2 C30 112.43(6) . . . yes
Ru1 P2 C36 118.40(7) . . . yes
C29 P2 C30 99.57(9) . . . yes
C29 P2 C36 102.84(9) . . . yes
C30 P2 C36 98.50(9) . . . yes
Ru1 O1 C1 89.80(11) . . . yes
Ru1 O2 C1 90.99(11) . . . yes
Ru1 N1 C3 124.94(13) . . . yes
Ru1 N1 C7 115.23(12) . . . yes
C3 N1 C7 119.76(17) . . . yes
O1 C1 O2 120.43(17) . . . yes
O1 C1 C2 119.79(17) . . . yes
O2 C1 C2 119.77(17) . . . yes
N1 C3 C4 122.16(18) . . . yes
C3 C4 C5 118.45(18) . . . no
C4 C5 C6 119.67(19) . . . no
C5 C6 C7 119.53(18) . . . no
N1 C7 C6 120.37(18) . . . yes
N1 C7 C8 114.24(16) . . . yes
C6 C7 C8 125.35(17) . . . no
C7 C8 C9 121.55(18) . . . no
C7 C8 C13 116.33(16) . . . no
C9 C8 C13 122.04(17) . . . no
C8 C9 C10 120.5(2) . . . no
C9 C10 C11 119.08(19) . . . no
C10 C11 C12 120.30(19) . . . no
C11 C12 C13 122.74(19) . . . no
Ru1 C13 C8 113.35(13) . . . yes
Ru1 C13 C12 131.34(14) . . . yes
C8 C13 C12 115.29(17) . . . no
P1 C14 C15 121.68(14) . . . yes
P1 C14 C19 119.98(14) . . . yes
C15 C14 C19 118.12(17) . . . no
C14 C15 C16 120.98(18) . . . no
C15 C16 C17 119.92(19) . . . no
C16 C17 C18 119.7(2) . . . no
C17 C18 C19 120.59(19) . . . no
C14 C19 C18 120.66(18) . . . no
P1 C20 C21 121.27(14) . . . yes
P1 C20 C25 119.71(14) . . . yes
C21 C20 C25 118.93(17) . . . no
C20 C21 C22 120.67(18) . . . no
C21 C22 C23 119.80(19) . . . no
C22 C23 C24 119.99(19) . . . no
C23 C24 C25 120.30(19) . . . no
C20 C25 C24 120.32(18) . . . no
P1 C26 C27 119.01(13) . . . yes
C26 C27 C28 116.79(16) . . . no
C27 C28 C29 115.24(16) . . . no
P2 C29 C28 115.66(13) . . . yes
P2 C30 C31 122.06(14) . . . yes
P2 C30 C35 119.65(15) . . . yes
C31 C30 C35 118.27(18) . . . no
C30 C31 C32 120.96(18) . . . no
C31 C32 C33 120.18(18) . . . no
C32 C33 C34 119.43(19) . . . no
C33 C34 C35 120.4(2) . . . no
C30 C35 C34 120.68(19) . . . no
P2 C36 C37 122.88(15) . . . yes
P2 C36 C41 118.40(15) . . . yes
C37 C36 C41 118.65(18) . . . no
C36 C37 C38 121.03(19) . . . no
C37 C38 C39 119.83(19) . . . no
C38 C39 C40 119.19(19) . . . no
C39 C40 C41 120.8(2) . . . no
C36 C41 C40 120.47(19) . . . no
C1 C2 H2A 109.00 . . . no
C1 C2 H2B 109.00 . . . no
C1 C2 H2C 109.00 . . . no
H2A C2 H2B 109.00 . . . no
H2A C2 H2C 109.00 . . . no
H2B C2 H2C 109.00 . . . no
N1 C3 H3 119.00 . . . no
C4 C3 H3 119.00 . . . no
C3 C4 H4 121.00 . . . no
C5 C4 H4 121.00 . . . no
C4 C5 H5 120.00 . . . no
C6 C5 H5 120.00 . . . no
C5 C6 H6 120.00 . . . no
C7 C6 H6 120.00 . . . no
C8 C9 H9 120.00 . . . no
C10 C9 H9 120.00 . . . no
C9 C10 H10 120.00 . . . no
C11 C10 H10 120.00 . . . no
C10 C11 H11 120.00 . . . no
C12 C11 H11 120.00 . . . no
C11 C12 H12 119.00 . . . no
C13 C12 H12 119.00 . . . no
C14 C15 H15 120.00 . . . no
C16 C15 H15 120.00 . . . no
C15 C16 H16 120.00 . . . no
C17 C16 H16 120.00 . . . no
C16 C17 H17 120.00 . . . no
C18 C17 H17 120.00 . . . no
C17 C18 H18 120.00 . . . no
C19 C18 H18 120.00 . . . no
C14 C19 H19 120.00 . . . no
C18 C19 H19 120.00 . . . no
C20 C21 H21 120.00 . . . no
C22 C21 H21 120.00 . . . no
C21 C22 H22 120.00 . . . no
C23 C22 H22 120.00 . . . no
C22 C23 H23 120.00 . . . no
C24 C23 H23 120.00 . . . no
C23 C24 H24 120.00 . . . no
C25 C24 H24 120.00 . . . no
C20 C25 H25 120.00 . . . no
C24 C25 H25 120.00 . . . no
P1 C26 H26A 108.00 . . . no
P1 C26 H26B 108.00 . . . no
C27 C26 H26A 108.00 . . . no
C27 C26 H26B 108.00 . . . no
H26A C26 H26B 107.00 . . . no
C26 C27 H27A 108.00 . . . no
C26 C27 H27B 108.00 . . . no
C28 C27 H27A 108.00 . . . no
C28 C27 H27B 108.00 . . . no
H27A C27 H27B 107.00 . . . no
C27 C28 H28A 108.00 . . . no
C27 C28 H28B 108.00 . . . no
C29 C28 H28A 108.00 . . . no
C29 C28 H28B 108.00 . . . no
H28A C28 H28B 107.00 . . . no
P2 C29 H29A 108.00 . . . no
P2 C29 H29B 108.00 . . . no
C28 C29 H29A 108.00 . . . no
C28 C29 H29B 108.00 . . . no
H29A C29 H29B 107.00 . . . no
C30 C31 H31 120.00 . . . no
C32 C31 H31 119.00 . . . no
C31 C32 H32 120.00 . . . no
C33 C32 H32 120.00 . . . no
C32 C33 H33 120.00 . . . no
C34 C33 H33 120.00 . . . no
C33 C34 H34 120.00 . . . no
C35 C34 H34 120.00 . . . no
C30 C35 H35 120.00 . . . no
C34 C35 H35 120.00 . . . no
C36 C37 H37 119.00 . . . no
C38 C37 H37 119.00 . . . no
C37 C38 H38 120.00 . . . no
C39 C38 H38 120.00 . . . no
C38 C39 H39 120.00 . . . no
C40 C39 H39 120.00 . . . no
C39 C40 H40 120.00 . . . no
C41 C40 H40 120.00 . . . no
C36 C41 H41 120.00 . . . no
C40 C41 H41 120.00 . . . no

loop_
_geom_bond_atom_site_label_1
_geom_bond_atom_site_label_2
_geom_bond_distance
_geom_bond_site_symmetry_1
_geom_bond_site_symmetry_2
_geom_bond_publ_flag
Ru1 P1 2.2292(6) . . yes
Ru1 P2 2.2813(7) . . yes
Ru1 O1 2.2581(14) . . yes
Ru1 O2 2.2241(14) . . yes
Ru1 N1 2.1030(17) . . yes
Ru1 C13 2.0343(18) . . yes
P1 C14 1.8359(18) . . yes
P1 C20 1.8367(19) . . yes
P1 C26 1.851(2) . . yes
P2 C29 1.8390(19) . . yes
P2 C30 1.8455(19) . . yes
P2 C36 1.839(2) . . yes
O1 C1 1.256(2) . . yes
O2 C1 1.270(2) . . yes
N1 C3 1.346(3) . . yes
N1 C7 1.348(2) . . yes
C1 C2 1.499(3) . . no
C3 C4 1.381(3) . . no
C4 C5 1.386(3) . . no
C5 C6 1.375(3) . . no
C6 C7 1.400(3) . . no
C7 C8 1.471(3) . . no
C8 C9 1.400(3) . . no
C8 C13 1.426(3) . . no
C9 C10 1.381(3) . . no
C10 C11 1.396(3) . . no
C11 C12 1.393(3) . . no
C12 C13 1.406(3) . . no
C14 C15 1.395(3) . . no
C14 C19 1.394(3) . . no
C15 C16 1.387(3) . . no
C16 C17 1.388(3) . . no
C17 C18 1.371(3) . . no
C18 C19 1.389(3) . . no
C20 C21 1.401(3) . . no
C20 C25 1.391(3) . . no
C21 C22 1.387(3) . . no
C22 C23 1.395(3) . . no
C23 C24 1.380(3) . . no
C24 C25 1.397(3) . . no
C26 C27 1.529(3) . . no
C27 C28 1.527(3) . . no
C28 C29 1.543(3) . . no
C30 C31 1.389(3) . . no
C30 C35 1.396(3) . . no
C31 C32 1.388(3) . . no
C32 C33 1.389(3) . . no
C33 C34 1.377(3) . . no
C34 C35 1.391(3) . . no
C36 C37 1.392(3) . . no
C36 C41 1.392(3) . . no
C37 C38 1.383(3) . . no
C38 C39 1.397(3) . . no
C39 C40 1.384(3) . . no
C40 C41 1.380(3) . . no
C2 H2A 0.9800 . . no
C2 H2B 0.9800 . . no
C2 H2C 0.9800 . . no
C3 H3 0.9500 . . no
C4 H4 0.9500 . . no
C5 H5 0.9500 . . no
C6 H6 0.9500 . . no
C9 H9 0.9500 . . no
C10 H10 0.9500 . . no
C11 H11 0.9500 . . no
C12 H12 0.9500 . . no
C15 H15 0.9500 . . no
C16 H16 0.9500 . . no
C17 H17 0.9500 . . no
C18 H18 0.9500 . . no
C19 H19 0.9500 . . no
C21 H21 0.9500 . . no
C22 H22 0.9500 . . no
C23 H23 0.9500 . . no
C24 H24 0.9500 . . no
C25 H25 0.9500 . . no
C26 H26A 0.9900 . . no
C26 H26B 0.9900 . . no
C27 H27A 0.9900 . . no
C27 H27B 0.9900 . . no
C28 H28A 0.9900 . . no
C28 H28B 0.9900 . . no
C29 H29A 0.9900 . . no
C29 H29B 0.9900 . . no
C31 H31 0.9500 . . no
C32 H32 0.9500 . . no
C33 H33 0.9500 . . no
C34 H34 0.9500 . . no
C35 H35 0.9500 . . no
C37 H37 0.9500 . . no
C38 H38 0.9500 . . no
C39 H39 0.9500 . . no
C40 H40 0.9500 . . no
C41 H41 0.9500 . . no

loop_
_geom_hbond_atom_site_label_D
_geom_hbond_atom_site_label_H
_geom_hbond_atom_site_label_A
_geom_hbond_distance_DH
_geom_hbond_distance_HA
_geom_hbond_distance_DA
_geom_hbond_angle_DHA
_geom_hbond_site_symmetry_A
_geom_hbond_publ_flag
C3 H3 O1 0.9500 2.5100 3.040(2) 115.00 . yes
C6 H6 O2 0.9500 2.4600 3.362(2) 158.00 3_666 yes
C25 H25 O1 0.9500 2.3300 3.224(2) 157.00 . yes

loop_
_geom_torsion_atom_site_label_1
_geom_torsion_atom_site_label_2
_geom_torsion_atom_site_label_3
_geom_torsion_atom_site_label_4
_geom_torsion
_geom_torsion_site_symmetry_1
_geom_torsion_site_symmetry_2
_geom_torsion_site_symmetry_3
_geom_torsion_site_symmetry_4
_geom_torsion_publ_flag
P2 Ru1 P1 C14 -164.39(7) . . . . no
P2 Ru1 P1 C20 80.01(7) . . . . no
P2 Ru1 P1 C26 -47.68(8) . . . . no
O1 Ru1 P1 C14 103.46(8) . . . . no
O1 Ru1 P1 C20 -12.14(8) . . . . no
O1 Ru1 P1 C26 -139.84(9) . . . . no
N1 Ru1 P1 C14 16.39(8) . . . . no
N1 Ru1 P1 C20 -99.21(8) . . . . no
N1 Ru1 P1 C26 133.10(9) . . . . no
C13 Ru1 P1 C14 -63.36(8) . . . . no
C13 Ru1 P1 C20 -178.96(9) . . . . no
C13 Ru1 P1 C26 53.35(9) . . . . no
P1 Ru1 P2 C29 -8.58(8) . . . . no
P1 Ru1 P2 C30 -126.07(7) . . . . no
P1 Ru1 P2 C36 120.05(7) . . . . no
O1 Ru1 P2 C29 102.89(8) . . . . no
O1 Ru1 P2 C30 -14.59(8) . . . . no
O1 Ru1 P2 C36 -128.48(8) . . . . no
O2 Ru1 P2 C29 161.46(8) . . . . no
O2 Ru1 P2 C30 43.98(7) . . . . no
O2 Ru1 P2 C36 -69.91(8) . . . . no
C13 Ru1 P2 C29 -95.80(9) . . . . no
C13 Ru1 P2 C30 146.72(8) . . . . no
C13 Ru1 P2 C36 32.83(9) . . . . no
P1 Ru1 O1 C1 -171.88(10) . . . . no
P2 Ru1 O1 C1 91.99(11) . . . . no
O2 Ru1 O1 C1 2.63(11) . . . . no
N1 Ru1 O1 C1 -81.41(12) . . . . no
C13 Ru1 O1 C1 -29.9(2) . . . . no
P2 Ru1 O2 C1 -92.86(11) . . . . no
O1 Ru1 O2 C1 -2.60(11) . . . . no
N1 Ru1 O2 C1 87.66(12) . . . . no
C13 Ru1 O2 C1 165.66(12) . . . . no
P1 Ru1 N1 C3 88.33(15) . . . . no
P1 Ru1 N1 C7 -94.63(12) . . . . no
O1 Ru1 N1 C3 -22.99(15) . . . . no
O1 Ru1 N1 C7 154.05(13) . . . . no
O2 Ru1 N1 C3 -81.72(15) . . . . no
O2 Ru1 N1 C7 95.33(13) . . . . no
C13 Ru1 N1 C3 174.12(16) . . . . no
C13 Ru1 N1 C7 -8.83(13) . . . . no
P1 Ru1 C13 C8 100.46(12) . . . . no
P1 Ru1 C13 C12 -81.63(17) . . . . no
P2 Ru1 C13 C8 -164.44(12) . . . . no
P2 Ru1 C13 C12 13.48(18) . . . . no
O1 Ru1 C13 C8 -44.5(2) . . . . no
O1 Ru1 C13 C12 133.43(18) . . . . no
O2 Ru1 C13 C8 -72.49(13) . . . . no
O2 Ru1 C13 C12 105.42(17) . . . . no
N1 Ru1 C13 C8 8.10(12) . . . . no
N1 Ru1 C13 C12 -173.99(18) . . . . no
Ru1 P1 C14 C15 -90.27(16) . . . . no
Ru1 P1 C14 C19 84.17(15) . . . . no
C20 P1 C14 C15 34.47(17) . . . . no
C20 P1 C14 C19 -151.09(15) . . . . no
C26 P1 C14 C15 139.22(16) . . . . no
C26 P1 C14 C19 -46.34(16) . . . . no
Ru1 P1 C20 C21 174.99(13) . . . . no
Ru1 P1 C20 C25 -1.71(18) . . . . no
C14 P1 C20 C21 53.34(17) . . . . no
C14 P1 C20 C25 -123.35(16) . . . . no
C26 P1 C20 C21 -48.07(17) . . . . no
C26 P1 C20 C25 135.24(16) . . . . no
Ru1 P1 C26 C27 80.00(15) . . . . no
C14 P1 C26 C27 -156.83(15) . . . . no
C20 P1 C26 C27 -53.48(16) . . . . no
Ru1 P2 C29 C28 71.06(15) . . . . no
C30 P2 C29 C28 -165.20(14) . . . . no
C36 P2 C29 C28 -64.12(15) . . . . no
Ru1 P2 C30 C31 94.55(16) . . . . no
Ru1 P2 C30 C35 -83.66(16) . . . . no
C29 P2 C30 C31 -35.21(18) . . . . no
C29 P2 C30 C35 146.58(16) . . . . no
C36 P2 C30 C31 -139.87(16) . . . . no
C36 P2 C30 C35 41.92(18) . . . . no
Ru1 P2 C36 C37 -161.11(14) . . . . no
Ru1 P2 C36 C41 21.92(18) . . . . no
C29 P2 C36 C37 -24.31(19) . . . . no
C29 P2 C36 C41 158.72(16) . . . . no
C30 P2 C36 C37 77.60(18) . . . . no
C30 P2 C36 C41 -99.37(17) . . . . no
Ru1 O1 C1 O2 -4.56(19) . . . . no
Ru1 O1 C1 C2 174.64(17) . . . . no
Ru1 O2 C1 O1 4.63(19) . . . . no
Ru1 O2 C1 C2 -174.57(17) . . . . no
Ru1 N1 C3 C4 176.49(15) . . . . no
C7 N1 C3 C4 -0.4(3) . . . . no
Ru1 N1 C7 C6 -174.81(14) . . . . no
Ru1 N1 C7 C8 7.53(19) . . . . no
C3 N1 C7 C6 2.4(3) . . . . no
C3 N1 C7 C8 -175.26(16) . . . . no
N1 C3 C4 C5 -1.7(3) . . . . no
C3 C4 C5 C6 1.7(3) . . . . no
C4 C5 C6 C7 0.2(3) . . . . no
C5 C6 C7 N1 -2.3(3) . . . . no
C5 C6 C7 C8 175.10(19) . . . . no
N1 C7 C8 C9 176.21(17) . . . . no
N1 C7 C8 C13 -0.6(2) . . . . no
C6 C7 C8 C9 -1.3(3) . . . . no
C6 C7 C8 C13 -178.09(18) . . . . no
C7 C8 C9 C10 -175.26(18) . . . . no
C13 C8 C9 C10 1.3(3) . . . . no
C7 C8 C13 Ru1 -6.8(2) . . . . no
C7 C8 C13 C12 174.93(16) . . . . no
C9 C8 C13 Ru1 176.43(15) . . . . no
C9 C8 C13 C12 -1.8(3) . . . . no
C8 C9 C10 C11 -0.5(3) . . . . no
C9 C10 C11 C12 0.2(3) . . . . no
C10 C11 C12 C13 -0.8(3) . . . . no
C11 C12 C13 Ru1 -176.29(15) . . . . no
C11 C12 C13 C8 1.6(3) . . . . no
P1 C14 C15 C16 174.68(17) . . . . no
C19 C14 C15 C16 0.1(3) . . . . no
P1 C14 C19 C18 -174.28(15) . . . . no
C15 C14 C19 C18 0.4(3) . . . . no
C14 C15 C16 C17 -0.5(3) . . . . no
C15 C16 C17 C18 0.3(3) . . . . no
C16 C17 C18 C19 0.2(3) . . . . no
C17 C18 C19 C14 -0.5(3) . . . . no
P1 C20 C21 C22 -176.56(15) . . . . no
C25 C20 C21 C22 0.2(3) . . . . no
P1 C20 C25 C24 176.55(15) . . . . no
C21 C20 C25 C24 -0.2(3) . . . . no
C20 C21 C22 C23 0.3(3) . . . . no
C21 C22 C23 C24 -0.8(3) . . . . no
C22 C23 C24 C25 0.7(3) . . . . no
C23 C24 C25 C20 -0.2(3) . . . . no
P1 C26 C27 C28 -70.5(2) . . . . no
C26 C27 C28 C29 79.3(2) . . . . no
C27 C28 C29 P2 -96.89(17) . . . . no
P2 C30 C31 C32 179.72(15) . . . . no
C35 C30 C31 C32 -2.0(3) . . . . no
P2 C30 C35 C34 178.49(16) . . . . no
C31 C30 C35 C34 0.2(3) . . . . no
C30 C31 C32 C33 1.9(3) . . . . no
C31 C32 C33 C34 0.1(3) . . . . no
C32 C33 C34 C35 -1.9(3) . . . . no
C33 C34 C35 C30 1.8(3) . . . . no
P2 C36 C37 C38 -178.37(16) . . . . no
C41 C36 C37 C38 -1.4(3) . . . . no
P2 C36 C41 C40 178.18(16) . . . . no
C37 C36 C41 C40 1.1(3) . . . . no
C36 C37 C38 C39 0.4(3) . . . . no
C37 C38 C39 C40 0.9(3) . . . . no
C38 C39 C40 C41 -1.3(3) . . . . no
C39 C40 C41 C36 0.3(3) . . . . no
